data_9005148
loop_
_publ_author_name
'Brigatti, M. F.'
'Poppi, L.'

_publ_section_title
;
 Crystal chemistry of Ba-rich trioctahedral micas-1M
 Sample: 18
;
_journal_name_full 'European Journal of Mineralogy'
_journal_page_first 857
_journal_page_last 871
_journal_volume 5
_journal_year 1993
_chemical_formula_sum
;Al1.069 Ba0.007 F0.79 Fe0.246 H0.245 K0.933 Mg2.326 Mn0.005 Na0.06 O11.21
 Si2.939 Ti0.414
;
_chemical_name_mineral Phlogopite
_space_group_IT_number 12
_symmetry_space_group_name_Hall '-C 2y'
_symmetry_space_group_name_H-M 'C 1 2/m 1'
_cell_angle_alpha 90
_cell_angle_beta 100.24
_cell_angle_gamma 90
_cell_formula_units_Z 2
_cell_length_a 5.320
_cell_length_b 9.207
_cell_length_c 10.100
_cell_volume 486.831
_database_code_amcsd 0006494
_exptl_crystal_density_diffrn 2.968
_cod_original_formula_sum
;O11.21 F.79 K.933 Na.06 Ba.007 Al1.069 Fe.246 Mg2.326 Mn.005 Ti.414 Si2.939
 H.245
;
_cod_database_code 9005148

loop_
_space_group_symop_operation_xyz
x,y,z
1/2+x,1/2+y,z
x,-y,z
1/2+x,1/2-y,z
-x,y,-z
1/2-x,1/2+y,-z
-x,-y,-z
1/2-x,1/2-y,-z

loop_
_atom_site_aniso_label
_atom_site_aniso_U_11
_atom_site_aniso_U_22
_atom_site_aniso_U_33
_atom_site_aniso_U_12
_atom_site_aniso_U_13
_atom_site_aniso_U_23
O1 0.02624 0.01589 0.01952 0.00000 0.00158 0.00000
O2 0.01944 0.02448 0.02002 -0.00562 0.00316 -0.00185
O3 0.01152 0.01159 0.01551 0.00049 0.00185 -0.00046
O-H4 0.00875 0.01374 0.01351 0.00000 0.00185 0.00000
F4 0.00875 0.01374 0.01351 0.00000 0.00185 0.00000
O4 0.00875 0.01374 0.01351 0.00000 0.00185 0.00000
K 0.02833 0.02834 0.03153 0.00000 0.00448 0.00000
Na 0.02833 0.02834 0.03153 0.00000 0.00448 0.00000
Ba 0.02833 0.02834 0.03153 0.00000 0.00448 0.00000
AlM2 0.00930 0.02276 0.01652 0.00000 0.00158 0.00000
FeM2 0.00930 0.02276 0.01652 0.00000 0.00158 0.00000
MgM2 0.00930 0.02276 0.01652 0.00000 0.00158 0.00000
MnM2 0.00930 0.02276 0.01652 0.00000 0.00158 0.00000
TiM2 0.00930 0.02276 0.01652 0.00000 0.00158 0.00000
AlM1 0.01125 0.01202 0.01902 0.00000 0.00290 0.00000
FeM1 0.01125 0.01202 0.01902 0.00000 0.00290 0.00000
MgM1 0.01125 0.01202 0.01902 0.00000 0.00290 0.00000
MnM1 0.01125 0.01202 0.01902 0.00000 0.00290 0.00000
TiM1 0.01125 0.01202 0.01902 0.00000 0.00290 0.00000
SiT 0.00875 0.00988 0.01351 0.00000 0.00158 0.00000
AlT 0.00875 0.00988 0.01351 0.00000 0.00158 0.00000

loop_
_atom_site_label
_atom_site_fract_x
_atom_site_fract_y
_atom_site_fract_z
_atom_site_occupancy
_atom_site_U_iso_or_equiv
O1 0.02520 0.00000 0.16650 1.00000 0.02090
O2 0.31900 0.23520 0.16470 1.00000 0.02140
O3 0.13160 0.16850 0.39060 1.00000 0.01292
O-H4 0.13050 0.50000 0.40130 0.12250 0.01203
F4 0.13050 0.50000 0.40130 0.39500 0.01203
O4 0.13050 0.50000 0.40130 0.48250 0.01203
K 0.00000 0.50000 0.00000 0.93340 0.02951
Na 0.00000 0.50000 0.00000 0.06000 0.02951
Ba 0.00000 0.50000 0.00000 0.00650 0.02951
AlM2 0.00000 0.34150 0.50000 0.00280 0.01634
FeM2 0.00000 0.34150 0.50000 0.08190 0.01634
MgM2 0.00000 0.34150 0.50000 0.77530 0.01634
MnM2 0.00000 0.34150 0.50000 0.00170 0.01634
TiM2 0.00000 0.34150 0.50000 0.13810 0.01634
AlM1 0.00000 0.00000 0.50000 0.00280 0.01406
FeM1 0.00000 0.00000 0.50000 0.08190 0.01406
MgM1 0.00000 0.00000 0.50000 0.77530 0.01406
MnM1 0.00000 0.00000 0.50000 0.00170 0.01406
TiM1 0.00000 0.00000 0.50000 0.13810 0.01406
SiT 0.07440 0.16710 0.22360 0.73470 0.01077
AlT 0.07440 0.16710 0.22360 0.26520 0.01077

loop_
_cod_changelog_entry_id
_cod_changelog_entry_author
_cod_changelog_entry_date
_cod_changelog_entry_text
1
;cod-tools version 3.10.1
Id: cif_fix_AMCSD_aniso_labels 10200 2024-08-01 14:09:44Z saulius
;
2024-08-02T12:20:53+03:00
;Changed the following '_atom_site_aniso_label' values:
'OH4' -> 'O-H4'
;

loop_
_cod_related_entry_id
_cod_related_entry_database
_cod_related_entry_code
1 AMCSD 0006494
